data_4000603
loop_
_publ_author_name
'Tomoaki Ise'
'Daisuke Shiomi'
'Kazunobu Sato'
'Takeji Takui'

_publ_section_title
;
'Syntheses, Crystal Structures and Magnetic Properties of Nitronyl
 Nitroxide Triradicals Composed of Ground-State Singlet Biradicals and
 Monoradicals: Molecular Spin Clusters in the Crystal'
;
_journal_name_full 'Chemistry of Materials'
_journal_paper_doi 10.1021/cm050558b
_journal_year 2005
_chemical_formula_moiety 'C37 H51 N6 O10'
_chemical_formula_sum 'C37 H51 N6 O10'
_chemical_formula_weight 739.84
_space_group_IT_number 14
_symmetry_cell_setting monoclinic
_symmetry_space_group_name_Hall '-P 2yn'
_symmetry_space_group_name_H-M 'P 1 21/n 1'
_cell_angle_alpha 90
_cell_angle_beta 96.092(3)
_cell_angle_gamma 90
_cell_formula_units_Z 4
_cell_length_a 17.6802(9)
_cell_length_b 10.3712(4)
_cell_length_c 21.5650(10)
_cell_measurement_temperature 143.1
_cell_volume 3931.9(3)
_exptl_crystal_density_diffrn 1.250
_cod_original_sg_symbol_H-M 'P 21/n'
_cod_database_code 4000603

loop_
_symmetry_equiv_pos_site_id
_symmetry_equiv_pos_as_xyz
1 +X,+Y,+Z
2 1/2-X,1/2+Y,1/2-Z
3 -X,-Y,-Z
4 1/2+X,1/2-Y,1/2+Z

loop_
_atom_site_label
_atom_site_type_symbol
_atom_site_fract_x
_atom_site_fract_y
_atom_site_fract_z
_atom_site_U_iso_or_equiv
_atom_site_adp_type
_atom_site_occupancy
_atom_site_symmetry_multiplicity
_atom_site_calc_flag
_atom_site_refinement_flags
_atom_site_disorder_assembly
_atom_site_disorder_group
O(1) O 0.30998(10) 0.3646(2) 1.22406(8) 0.0292(4) Uani 1.00 1 d . . .
O(2) O 0.30298(12) 0.5854(2) 1.03733(8) 0.0329(5) Uani 1.00 1 d . . .
O(3) O 0.21274(10) 0.0626(2) 0.91527(8) 0.0266(4) Uani 1.00 1 d . . .
O(4) O 0.16078(8) 0.2572(1) 0.93241(7) 0.0192(4) Uani 1.00 1 d . . .
O(5) O 0.08996(10) 0.0852(1) 1.00988(7) 0.0233(4) Uani 1.00 1 d . . .
O(6) O -0.08633(9) 0.3982(2) 0.94430(7) 0.0217(4) Uani 1.00 1 d . . .
O(7) O 0.1964(2) 0.2964(5) 0.71879(13) 0.1221(13) Uani 1.00 1 d . . .
O(8) O -0.01859(11) 0.0512(2) 0.67239(9) 0.0406(5) Uani 1.00 1 d . . .
O(9) O 0.0240(3) 0.4763(8) 0.6506(3) 0.175(3) Uani 1.00 1 d . . .
O(10) O 0.1629(2) 0.9134(3) 0.7936(1) 0.0775(10) Uani 1.00 1 d . . .
N(1) N 0.30594(10) 0.4565(2) 1.18433(8) 0.0192(4) Uani 1.00 1 d . . .
N(2) N 0.30145(11) 0.5613(2) 1.09589(8) 0.0212(5) Uani 1.00 1 d . . .
N(3) N 0.03979(10) 0.1736(2) 1.01109(8) 0.0168(4) Uani 1.00 1 d . . .
N(4) N -0.04494(10) 0.3204(2) 0.97986(8) 0.0166(4) Uani 1.00 1 d . . .
N(5) N 0.1479(2) 0.2197(3) 0.68988(11) 0.0569(8) Uani 1.00 1 d . . .
N(6) N 0.04573(11) 0.1043(2) 0.66803(9) 0.0258(5) Uani 1.00 1 d . . .
C(1) C 0.30731(12) 0.4445(2) 1.12236(10) 0.0185(5) Uani 1.00 1 d . . .
C(2) C 0.30268(12) 0.6676(2) 1.14360(10) 0.0207(5) Uani 1.00 1 d . . .
C(3) C 0.28313(13) 0.5900(2) 1.20159(10) 0.0219(5) Uani 1.00 1 d . . .
C(4) C 0.3834(1) 0.7226(3) 1.1495(1) 0.0321(7) Uani 1.00 1 d . . .
C(5) C 0.2454(1) 0.7712(2) 1.12144(11) 0.0271(6) Uani 1.00 1 d . . .
C(6) C 0.3267(2) 0.6287(3) 1.26327(12) 0.0343(7) Uani 1.00 1 d . . .
C(7) C 0.1977(1) 0.5828(3) 1.20780(11) 0.0280(6) Uani 1.00 1 d . . .
C(8) C 0.31043(12) 0.3214(2) 1.08956(10) 0.0202(5) Uani 1.00 1 d . . .
C(9) C 0.26320(12) 0.3039(2) 1.03396(10) 0.0184(5) Uani 1.00 1 d . . .
C(10) C 0.26251(12) 0.1851(2) 1.00355(10) 0.0207(5) Uani 1.00 1 d . . .
C(11) C 0.3094(2) 0.0853(2) 1.02820(12) 0.0298(6) Uani 1.00 1 d . . .
C(12) C 0.3561(2) 0.1030(3) 1.0829(1) 0.0365(7) Uani 1.00 1 d . . .
C(13) C 0.3560(1) 0.2209(3) 1.11436(12) 0.0294(6) Uani 1.00 1 d . . .
C(14) C 0.21073(12) 0.1577(2) 0.94610(10) 0.0198(5) Uani 1.00 1 d . . .
C(15) C 0.10375(12) 0.2344(2) 0.88374(9) 0.0172(5) Uani 1.00 1 d . . .
C(16) C 0.02852(12) 0.2314(2) 0.89748(9) 0.0171(5) Uani 1.00 1 d . . .
C(17) C -0.02867(12) 0.2155(2) 0.84853(10) 0.0200(5) Uani 1.00 1 d . . .
C(18) C -0.01128(12) 0.1971(2) 0.78800(10) 0.0201(5) Uani 1.00 1 d . . .
C(19) C 0.06468(12) 0.1996(2) 0.77515(10) 0.0204(5) Uani 1.00 1 d . . .
C(20) C 0.12235(12) 0.2217(2) 0.82344(10) 0.0212(5) Uani 1.00 1 d . . .
C(21) C 0.00929(12) 0.2427(2) 0.96165(9) 0.0167(5) Uani 1.00 1 d . . .
C(22) C -0.06056(12) 0.2951(2) 1.04576(9) 0.0166(5) Uani 1.00 1 d . . .
C(23) C 0.01283(12) 0.2201(2) 1.07101(9) 0.0165(5) Uani 1.00 1 d . . .
C(24) C -0.0725(1) 0.4222(2) 1.07817(11) 0.0238(6) Uani 1.00 1 d . . .
C(25) C -0.13318(12) 0.2145(2) 1.04128(11) 0.0226(5) Uani 1.00 1 d . . .
C(26) C 0.07728(13) 0.3040(2) 1.10182(10) 0.0227(5) Uani 1.00 1 d . . .
C(27) C -0.0011(1) 0.1053(2) 1.11214(10) 0.0239(6) Uani 1.00 1 d . . .
C(28) C 0.08546(13) 0.1764(3) 0.71216(10) 0.0264(6) Uani 1.00 1 d . . .
C(29) C 0.1582(2) 0.1705(3) 0.62596(11) 0.0391(7) Uani 1.00 1 d . . .
C(30) C 0.0834(2) 0.0932(4) 0.6095(1) 0.0507(9) Uani 1.00 1 d . . .
C(31) C 0.1681(2) 0.2866(3) 0.5843(1) 0.0447(8) Uani 1.00 1 d . . .
C(32) C 0.2302(2) 0.0908(4) 0.6319(2) 0.0519(9) Uani 1.00 1 d . . .
C(33) C 0.0286(3) 0.1588(8) 0.5579(2) 0.116(2) Uani 1.00 1 d . . .
C(34) C 0.0931(3) -0.0461(6) 0.5968(4) 0.135(3) Uani 1.00 1 d . . .
C(35) C 0.0630(4) 0.5450(7) 0.6845(3) 0.099(2) Uani 1.00 1 d . . .
C(36) C 0.1250(9) 0.6090(13) 0.6623(9) 0.244(7) Uani 1.00 1 d . . .
C(37) C 0.0554(9) 0.5592(9) 0.7497(5) 0.190(5) Uani 1.00 1 d . . .
H(1) H 0.4218 0.6628 1.1657 0.038 Uiso 1.00 1 c R . .
H(2) H 0.3860 0.7862 1.1786 0.038 Uiso 1.00 1 c R . .
H(3) H 0.4020 0.7456 1.1125 0.038 Uiso 1.00 1 c R . .
H(4) H 0.2563 0.8257 1.0874 0.032 Uiso 1.00 1 c R . .
H(5) H 0.1960 0.7423 1.1113 0.032 Uiso 1.00 1 c R . .
H(6) H 0.2361 0.8330 1.1565 0.032 Uiso 1.00 1 c R . .
H(7) H 0.3077 0.5690 1.2952 0.040 Uiso 1.00 1 c R . .
H(8) H 0.3134 0.7151 1.2683 0.040 Uiso 1.00 1 c R . .
H(9) H 0.3716 0.6255 1.2555 0.040 Uiso 1.00 1 c R . .
H(10) H 0.1916 0.5203 1.2388 0.034 Uiso 1.00 1 c R . .
H(11) H 0.1795 0.6578 1.2218 0.034 Uiso 1.00 1 c R . .
H(12) H 0.1668 0.5488 1.1689 0.034 Uiso 1.00 1 c R . .
H(13) H 0.2306 0.3779 1.0157 0.022 Uiso 1.00 1 c R . .
H(14) H 0.3077 -0.0120 1.0087 0.035 Uiso 1.00 1 c R . .
H(15) H 0.3892 0.0223 1.1010 0.042 Uiso 1.00 1 c R . .
H(16) H 0.3773 0.2169 1.1565 0.034 Uiso 1.00 1 c R . .
H(17) H -0.0784 0.2105 0.8595 0.024 Uiso 1.00 1 c R . .
H(18) H -0.0536 0.1847 0.7565 0.024 Uiso 1.00 1 c R . .
H(19) H 0.1715 0.2252 0.8165 0.026 Uiso 1.00 1 c R . .
H(20) H -0.0786 0.4028 1.1208 0.029 Uiso 1.00 1 c R . .
H(21) H -0.0257 0.4773 1.0823 0.029 Uiso 1.00 1 c R . .
H(22) H -0.1096 0.4794 1.0500 0.029 Uiso 1.00 1 c R . .
H(23) H -0.1404 0.1900 1.0853 0.027 Uiso 1.00 1 c R . .
H(24) H -0.1268 0.1426 1.0203 0.027 Uiso 1.00 1 c R . .
H(25) H -0.1721 0.2692 1.0167 0.028 Uiso 1.00 1 c R . .
H(26) H 0.1201 0.2582 1.1052 0.027 Uiso 1.00 1 c R . .
H(27) H 0.0609 0.3359 1.1434 0.027 Uiso 1.00 1 c R . .
H(28) H 0.0838 0.3835 1.0730 0.027 Uiso 1.00 1 c R . .
H(29) H -0.0376 0.0423 1.0910 0.028 Uiso 1.00 1 c R . .
H(30) H -0.0232 0.1346 1.1473 0.029 Uiso 1.00 1 c R . .
H(31) H 0.0439 0.0660 1.1207 0.029 Uiso 1.00 1 c R . .
H(32) H 0.1728 0.2485 0.5426 0.054 Uiso 1.00 1 c R . .
H(33) H 0.1289 0.3476 0.5784 0.053 Uiso 1.00 1 c R . .
H(34) H 0.2131 0.3325 0.5927 0.053 Uiso 1.00 1 c R . .
H(35) H 0.2215 0.0134 0.6594 0.062 Uiso 1.00 1 c R . .
H(36) H 0.2337 0.0613 0.5995 0.062 Uiso 1.00 1 c R . .
H(37) H 0.2756 0.1638 0.6468 0.062 Uiso 1.00 1 c R . .
H(38) H 0.0570 0.1949 0.5272 0.139 Uiso 1.00 1 c R . .
H(39) H -0.0063 0.0971 0.5391 0.139 Uiso 1.00 1 c R . .
H(40) H 0.0015 0.2252 0.5764 0.139 Uiso 1.00 1 c R . .
H(41) H 0.0330 -0.0773 0.5857 0.167 Uiso 1.00 1 c R . .
H(42) H 0.1129 -0.0938 0.6401 0.167 Uiso 1.00 1 c R . .
H(43) H 0.1332 -0.0959 0.5781 0.167 Uiso 1.00 1 c R . .
H(44) H 0.1333 0.6887 0.6836 0.295 Uiso 1.00 1 c R . .
H(45) H 0.1169 0.6244 0.6187 0.295 Uiso 1.00 1 c R . .
H(46) H 0.1682 0.5551 0.6713 0.295 Uiso 1.00 1 c R . .
H(47) H 0.0197 0.6259 0.7549 0.225 Uiso 1.00 1 c R . .
H(48) H 0.0345 0.4786 0.7600 0.225 Uiso 1.00 1 c R . .
H(49) H 0.1008 0.5749 0.7763 0.225 Uiso 1.00 1 c R . .
H(50) H 0.1827 0.9924 0.8310 0.093 Uiso 1.00 1 c R . .
H(51) H 0.2187 0.8694 0.7860 0.092 Uiso 1.00 1 c R . .

loop_
_atom_site_aniso_label
_atom_site_aniso_U_11
_atom_site_aniso_U_22
_atom_site_aniso_U_33
_atom_site_aniso_U_12
_atom_site_aniso_U_13
_atom_site_aniso_U_23
O(1) 0.0370(10) 0.0290(9) 0.0208(8) 0.0029(8) -0.0006(7) 0.0075(7)
O(2) 0.0551(12) 0.0287(9) 0.0157(8) -0.0023(8) 0.0076(7) 0.0040(7)
O(3) 0.0251(8) 0.0256(8) 0.0282(8) 0.0035(6) -0.0019(6) -0.0120(7)
O(4) 0.0174(7) 0.0216(8) 0.0176(7) 0.0008(6) -0.0027(5) -0.0050(6)
O(5) 0.0261(8) 0.0192(7) 0.0240(8) 0.0105(6) -0.0003(6) 0.0002(6)
O(6) 0.0211(8) 0.0208(8) 0.0228(8) 0.0071(6) -0.0002(6) 0.0092(6)
O(7) 0.093(2) 0.238(4) 0.043(1) -0.132(3) 0.040(1) -0.068(2)
O(8) 0.0312(10) 0.0625(13) 0.0292(9) -0.0276(9) 0.0079(7) -0.0143(9)
O(9) 0.104(4) 0.234(7) 0.179(6) -0.011(4) -0.017(4) -0.086(5)
O(10) 0.065(2) 0.103(2) 0.063(2) 0.038(2) -0.0008(13) -0.018(2)
N(1) 0.0198(9) 0.0214(9) 0.0155(8) 0.0023(7) -0.0029(7) 0.0010(7)
N(2) 0.0266(10) 0.0210(9) 0.0161(9) -0.0028(7) 0.0022(7) 0.0002(7)
N(3) 0.0206(9) 0.0159(8) 0.0134(8) 0.0048(7) -0.0005(6) -0.0011(6)
N(4) 0.0175(8) 0.0159(8) 0.0164(8) 0.0016(7) 0.0024(6) 0.0022(7)
N(5) 0.044(1) 0.106(2) 0.0242(11) -0.049(2) 0.0191(10) -0.034(1)
N(6) 0.0240(10) 0.0340(11) 0.0200(9) -0.0090(8) 0.0049(7) -0.0064(8)
C(1) 0.0181(10) 0.0185(10) 0.0185(10) -0.0006(8) 0.0000(8) -0.0010(8)
C(2) 0.0213(11) 0.0174(10) 0.0224(10) -0.0003(8) -0.0024(8) -0.0045(8)
C(3) 0.0249(11) 0.0228(11) 0.0164(10) 0.0019(9) -0.0057(8) -0.0044(8)
C(4) 0.0224(12) 0.0258(12) 0.047(2) -0.0044(10) -0.0004(10) -0.0025(11)
C(5) 0.0297(12) 0.0221(11) 0.0281(12) 0.0045(10) -0.0031(9) 0.0011(9)
C(6) 0.038(1) 0.038(1) 0.0236(12) 0.0019(12) -0.0114(10) -0.0074(11)
C(7) 0.0274(12) 0.0349(13) 0.0221(11) 0.0048(10) 0.0046(9) -0.0017(10)
C(8) 0.0204(10) 0.0185(10) 0.0210(10) -0.0015(8) -0.0006(8) -0.0029(8)
C(9) 0.0163(10) 0.0192(10) 0.0193(10) -0.0016(8) 0.0004(7) 0.0014(8)
C(10) 0.0168(10) 0.0249(11) 0.0200(10) 0.0018(8) -0.0006(8) -0.0033(8)
C(11) 0.0318(13) 0.0221(11) 0.0332(13) 0.0055(10) -0.0071(10) -0.0055(10)
C(12) 0.039(2) 0.0254(12) 0.040(1) 0.0125(11) -0.0167(12) -0.0050(11)
C(13) 0.0300(12) 0.0279(12) 0.0276(12) 0.0046(10) -0.0091(9) -0.0029(10)
C(14) 0.0168(10) 0.0221(10) 0.0204(10) 0.0011(8) 0.0017(8) -0.0034(8)
C(15) 0.0157(10) 0.0204(10) 0.0150(9) -0.0002(8) -0.0014(7) -0.0031(8)
C(16) 0.0203(10) 0.0175(10) 0.0138(9) 0.0027(8) 0.0022(7) 0.0009(7)
C(17) 0.0163(10) 0.0245(11) 0.0191(10) 0.0012(8) 0.0014(8) 0.0038(8)
C(18) 0.0197(10) 0.0244(11) 0.0159(9) -0.0018(8) -0.0003(7) 0.0001(8)
C(19) 0.0194(10) 0.0270(11) 0.0153(9) -0.0056(8) 0.0035(7) -0.0022(8)
C(20) 0.0193(10) 0.0240(11) 0.0208(10) -0.0060(9) 0.0048(8) -0.0073(8)
C(21) 0.0187(10) 0.0163(10) 0.0148(9) 0.0014(8) 0.0011(7) 0.0009(7)
C(22) 0.0198(10) 0.0154(9) 0.0155(9) -0.0001(8) 0.0052(7) 0.0011(7)
C(23) 0.0206(10) 0.0157(9) 0.0132(9) -0.0004(8) 0.0020(7) -0.0014(8)
C(24) 0.0250(11) 0.0207(11) 0.0268(11) 0.0027(9) 0.0077(9) -0.0041(9)
C(25) 0.0197(10) 0.0245(11) 0.0243(11) -0.0046(9) 0.0049(8) 0.0002(9)
C(26) 0.0224(11) 0.0250(11) 0.0199(10) -0.0028(9) -0.0011(8) -0.0043(9)
C(27) 0.0294(12) 0.0243(11) 0.0178(10) -0.0005(9) 0.0016(8) 0.0072(9)
C(28) 0.0247(11) 0.0371(13) 0.0182(10) -0.0123(10) 0.0056(8) -0.0069(10)
C(29) 0.0274(13) 0.072(2) 0.0192(11) -0.0159(13) 0.0106(9) -0.0183(12)
C(30) 0.035(2) 0.088(3) 0.032(1) -0.029(2) 0.0173(12) -0.037(2)
C(31) 0.049(2) 0.046(2) 0.039(2) 0.003(1) 0.0013(13) -0.0093(13)
C(32) 0.040(2) 0.060(2) 0.054(2) -0.005(2) -0.000(1) 0.010(2)
C(33) 0.054(2) 0.269(8) 0.025(2) -0.065(4) -0.002(2) 0.015(3)
C(34) 0.069(3) 0.112(4) 0.237(8) -0.052(3) 0.079(4) -0.136(5)
C(35) 0.082(4) 0.119(5) 0.092(4) 0.017(4) -0.015(3) -0.033(4)
C(36) 0.168(11) 0.156(9) 0.41(2) -0.012(9) 0.049(13) -0.102(12)
C(37) 0.29(2) 0.143(7) 0.132(7) 0.061(9) -0.014(8) -0.038(6)

loop_
_geom_bond_atom_site_label_1
_geom_bond_atom_site_label_2
_geom_bond_distance
_geom_bond_publ_flag
_geom_bond_site_symmetry_1
_geom_bond_site_symmetry_2
O(1) N(1) 1.279(3) ? . .
O(2) N(2) 1.291(2) ? . .
O(3) C(14) 1.192(3) ? . .
O(4) C(14) 1.370(3) ? . .
O(4) C(15) 1.396(2) ? . .
O(5) N(3) 1.278(2) ? . .
O(6) N(4) 1.287(2) ? . .
O(7) N(5) 1.281(5) ? . .
O(8) N(6) 1.276(3) ? . .
O(9) C(35) 1.19(1) ? . .
N(1) C(1) 1.345(3) ? . .
N(1) C(3) 1.500(3) ? . .
N(2) C(1) 1.338(3) ? . .
N(2) C(2) 1.506(3) ? . .
N(3) C(21) 1.349(3) ? . .
N(3) C(23) 1.503(3) ? . .
N(4) C(21) 1.342(3) ? . .
N(4) C(22) 1.499(3) ? . .
N(5) C(28) 1.328(4) ? . .
N(5) C(29) 1.499(4) ? . .
N(6) C(28) 1.348(3) ? . .
N(6) C(30) 1.492(4) ? . .
C(1) C(8) 1.464(3) ? . .
C(2) C(3) 1.556(3) ? . .
C(2) C(4) 1.530(3) ? . .
C(2) C(5) 1.519(3) ? . .
C(3) C(6) 1.519(3) ? . .
C(3) C(7) 1.532(3) ? . .
C(8) C(9) 1.398(3) ? . .
C(8) C(13) 1.390(3) ? . .
C(9) C(10) 1.395(3) ? . .
C(10) C(11) 1.396(3) ? . .
C(10) C(14) 1.488(3) ? . .
C(11) C(12) 1.379(4) ? . .
C(12) C(13) 1.398(4) ? . .
C(15) C(16) 1.393(3) ? . .
C(15) C(20) 1.381(3) ? . .
C(16) C(17) 1.392(3) ? . .
C(16) C(21) 1.464(3) ? . .
C(17) C(18) 1.386(3) ? . .
C(18) C(19) 1.400(3) ? . .
C(19) C(20) 1.397(3) ? . .
C(19) C(28) 1.464(3) ? . .
C(22) C(23) 1.561(3) ? . .
C(22) C(24) 1.517(3) ? . .
C(22) C(25) 1.526(3) ? . .
C(23) C(26) 1.529(3) ? . .
C(23) C(27) 1.520(3) ? . .
C(29) C(30) 1.556(4) ? . .
C(29) C(31) 1.523(4) ? . .
C(29) C(32) 1.513(5) ? . .
C(30) C(33) 1.551(6) ? . .
C(30) C(34) 1.484(7) ? . .
C(35) C(36) 1.41(2) ? . .
C(35) C(37) 1.43(1) ? . .
C(36) C(35) 1.41(2) ? . .
O(10) H(50) 1.1763 ? . .
O(10) H(51) 1.1144 ? . .
C(4) H(1) 0.9574 ? . .
C(4) H(2) 0.9077 ? . .
C(4) H(3) 0.9253 ? . .
C(5) H(4) 0.9623 ? . .
C(5) H(5) 0.9280 ? . .
C(5) H(6) 1.0174 ? . .
C(6) H(7) 1.0093 ? . .
C(6) H(8) 0.9358 ? . .
C(6) H(9) 0.8282 ? . .
C(7) H(10) 0.9445 ? . .
C(7) H(11) 0.9049 ? . .
C(7) H(12) 1.0142 ? . .
C(9) H(13) 1.0138 ? . .
C(11) H(14) 1.0927 ? . .
C(12) H(15) 1.0703 ? . .
C(13) H(16) 0.9467 ? . .
C(17) H(17) 0.9366 ? . .
C(18) H(18) 0.9646 ? . .
C(20) H(19) 0.8980 ? . .
C(24) H(20) 0.9585 ? . .
C(24) H(21) 1.0019 ? . .
C(24) H(22) 1.0326 ? . .
C(25) H(23) 1.0048 ? . .
C(25) H(24) 0.8859 ? . .
C(25) H(25) 0.9992 ? . .
C(26) H(26) 0.8901 ? . .
C(26) H(27) 1.0264 ? . .
C(26) H(28) 1.0464 ? . .
C(27) H(29) 0.9946 ? . .
C(27) H(30) 0.9389 ? . .
C(27) H(31) 0.8969 ? . .
C(31) H(32) 0.9927 ? . .
C(31) H(33) 0.9379 ? . .
C(31) H(34) 0.9277 ? . .
C(32) H(35) 1.0189 ? . .
C(32) H(36) 0.7722 ? . .
C(32) H(37) 1.1251 ? . .
C(33) H(38) 0.9500 ? . .
C(33) H(39) 0.9500 ? . .
C(33) H(40) 0.9501 ? . .
C(34) H(41) 1.1121 ? . .
C(34) H(42) 1.0811 ? . .
C(34) H(43) 0.9954 ? . .
C(36) H(44) 0.9500 ? . .
C(36) H(45) 0.9500 ? . .
C(36) H(46) 0.9499 ? . .
C(37) H(47) 0.9499 ? . .
C(37) H(48) 0.9498 ? . .
C(37) H(49) 0.9501 ? . .
H(44) C(36) 0.9500 ? . .
H(45) C(36) 0.9500 ? . .
H(46) C(36) 0.9499 ? . .
